data_7011572
loop_
_publ_author_name
'Heinze, Katja'
'Jacob, Volker'

_publ_section_title
;
 Hydrogen bonds in crystals of HO-(N&#x2229;N')M(CO)3L complexes:
 chains, dimers and an unexpected hexamer
;
_journal_issue 11
_journal_name_full 'Journal of the Chemical Society, Dalton Transactions'
_journal_page_first 2379
_journal_paper_doi 10.1039/b201647h
_journal_year 2002
_chemical_formula_sum 'C16 H10 N2 O5 W'
_chemical_formula_weight 494.11
_space_group_IT_number 14
_symmetry_cell_setting monoclinic
_symmetry_space_group_name_Hall '-P 2ybc'
_symmetry_space_group_name_H-M 'P 1 21/c 1'
_atom_sites_solution_hydrogens geom
_atom_sites_solution_primary direct
_atom_sites_solution_secondary difmap
_audit_creation_method SHELXL-97
_cell_angle_alpha 90.00
_cell_angle_beta 108.99(3)
_cell_angle_gamma 90.00
_cell_formula_units_Z 4
_cell_length_a 9.0040(18)
_cell_length_b 24.712(5)
_cell_length_c 7.0730(14)
_cell_measurement_temperature 200
_cell_volume 1488.1(6)
_computing_structure_refinement 'SHELXL-97 (Sheldrick, 1997)'
_computing_structure_solution 'SHELXS-97 (Sheldrick, 1990)'
_diffrn_ambient_temperature 200
_diffrn_measured_fraction_theta_full 0.997
_diffrn_measured_fraction_theta_max 0.997
_diffrn_measurement_device_type 'NONIUS KAPPA CCD'
_diffrn_measurement_method 'O-Scan    '
_diffrn_radiation_monochromator graphite
_diffrn_radiation_source 'fine-focus sealed tube'
_diffrn_radiation_type MoK\a
_diffrn_radiation_wavelength 0.71073
_diffrn_reflns_av_R_equivalents 0.0615
_diffrn_reflns_av_sigmaI/netI 0.0866
_diffrn_reflns_limit_h_max 12
_diffrn_reflns_limit_h_min -12
_diffrn_reflns_limit_k_max 34
_diffrn_reflns_limit_k_min -34
_diffrn_reflns_limit_l_max 9
_diffrn_reflns_limit_l_min -9
_diffrn_reflns_number 8040
_diffrn_reflns_theta_full 30.07
_diffrn_reflns_theta_max 30.07
_diffrn_reflns_theta_min 1.65
_exptl_absorpt_coefficient_mu 7.793
_exptl_crystal_density_diffrn 2.205
_exptl_crystal_density_method 'not measured'
_exptl_crystal_F_000 936
_exptl_crystal_size_max 0.22
_exptl_crystal_size_mid 0.15
_exptl_crystal_size_min 0.02
_refine_diff_density_max 3.500
_refine_diff_density_min -1.467
_refine_diff_density_rms 0.233
_refine_ls_extinction_method none
_refine_ls_goodness_of_fit_ref 1.020
_refine_ls_hydrogen_treatment mixed
_refine_ls_matrix_type full
_refine_ls_number_parameters 222
_refine_ls_number_reflns 4338
_refine_ls_number_restraints 0
_refine_ls_restrained_S_all 1.020
_refine_ls_R_factor_all 0.0886
_refine_ls_R_factor_gt 0.0533
_refine_ls_shift/su_max 0.014
_refine_ls_shift/su_mean 0.001
_refine_ls_structure_factor_coef Fsqd
_refine_ls_weighting_details 'calc w=1/[\s^2^(Fo^2^)+(0.0542P)^2^+5.8294P] where P=(Fo^2^+2Fc^2^)/3'
_refine_ls_weighting_scheme calc
_refine_ls_wR_factor_gt 0.1186
_refine_ls_wR_factor_ref 0.1325
_reflns_number_gt 3002
_reflns_number_total 4338
_reflns_threshold_expression >2sigma(I)
_cod_data_source_file b201647h.txt
_cod_data_source_block ka383
_cod_original_cell_volume 1488.1(5)
_cod_original_sg_symbol_H-M P21/c
_cod_database_code 7011572

loop_
_symmetry_equiv_pos_as_xyz
'x, y, z'
'-x, y+1/2, -z+1/2'
'-x, -y, -z'
'x, -y-1/2, z-1/2'

loop_
_atom_site_label
_atom_site_type_symbol
_atom_site_fract_x
_atom_site_fract_y
_atom_site_fract_z
_atom_site_U_iso_or_equiv
_atom_site_adp_type
_atom_site_occupancy
_atom_site_symmetry_multiplicity
_atom_site_calc_flag
_atom_site_refinement_flags
_atom_site_disorder_assembly
_atom_site_disorder_group
W1 W 0.85195(3) 0.114754(13) 0.10535(5) 0.02883(12) Uani 1 1 d . . .
O1 O 0.3126(8) 0.3358(3) -0.1297(10) 0.0442(16) Uani 1 1 d . . .
O13 O 1.1702(7) 0.0573(3) 0.1460(10) 0.0445(16) Uani 1 1 d . . .
O14 O 0.7748(8) 0.0751(3) -0.3407(10) 0.0489(17) Uani 1 1 d . . .
O15 O 0.9525(7) 0.2214(3) -0.0603(10) 0.0424(15) Uani 1 1 d . . .
O16 O 0.9954(8) 0.1618(3) 0.5477(10) 0.0462(16) Uani 1 1 d . . .
N1 N 0.6064(7) 0.1357(3) 0.0921(10) 0.0285(14) Uani 1 1 d . . .
N2 N 0.7526(7) 0.0421(3) 0.2067(10) 0.0297(14) Uani 1 1 d . . .
C1 C 0.5267(9) 0.1868(3) 0.0266(12) 0.0305(17) Uani 1 1 d . . .
C2 C 0.6113(9) 0.2349(4) 0.0852(13) 0.0340(18) Uani 1 1 d . . .
H2 H 0.7173 0.2336 0.1606 0.045(9) Uiso 1 1 calc R . .
C3 C 0.5382(10) 0.2841(4) 0.0319(13) 0.0359(19) Uani 1 1 d . . .
H3 H 0.5942 0.3161 0.0706 0.045(9) Uiso 1 1 calc R . .
C4 C 0.3810(10) 0.2854(3) -0.0796(13) 0.0338(18) Uani 1 1 d . . .
C5 C 0.2961(9) 0.2388(4) -0.1431(13) 0.0343(19) Uani 1 1 d . . .
H5 H 0.1910 0.2405 -0.2221 0.045(9) Uiso 1 1 calc R . .
C6 C 0.3695(9) 0.1892(4) -0.0877(12) 0.0311(17) Uani 1 1 d . . .
H6 H 0.3128 0.1574 -0.1276 0.045(9) Uiso 1 1 calc R . .
C7 C 0.5285(9) 0.0987(4) 0.1413(12) 0.0326(18) Uani 1 1 d . . .
H7 H 0.4251 0.1049 0.1354 0.045(9) Uiso 1 1 calc R . .
C8 C 0.6027(9) 0.0463(4) 0.2074(12) 0.0309(17) Uani 1 1 d . . .
C9 C 0.5244(10) 0.0042(3) 0.2660(13) 0.0344(18) Uani 1 1 d . . .
H9 H 0.4201 0.0078 0.2598 0.045(9) Uiso 1 1 calc R . .
C10 C 0.6069(10) -0.0436(4) 0.3343(14) 0.038(2) Uani 1 1 d . . .
H10 H 0.5591 -0.0722 0.3779 0.045(9) Uiso 1 1 calc R . .
C11 C 0.7608(10) -0.0481(4) 0.3365(13) 0.038(2) Uani 1 1 d . . .
H11 H 0.8187 -0.0795 0.3812 0.045(9) Uiso 1 1 calc R . .
C12 C 0.8248(10) -0.0045(4) 0.2700(14) 0.038(2) Uani 1 1 d . . .
H12 H 0.9275 -0.0079 0.2694 0.045(9) Uiso 1 1 calc R . .
C13 C 1.0541(9) 0.0809(3) 0.1312(13) 0.0334(18) Uani 1 1 d . . .
C14 C 0.7928(9) 0.0880(4) -0.1817(12) 0.0333(18) Uani 1 1 d . . .
C15 C 0.9163(9) 0.1825(4) 0.0063(13) 0.0345(19) Uani 1 1 d . . .
C16 C 0.9392(9) 0.1453(4) 0.3930(13) 0.0344(19) Uani 1 1 d . . .
H1 H 0.208(10) 0.338(3) -0.139(12) 0.03(2) Uiso 1 1 d . . .

loop_
_atom_site_aniso_label
_atom_site_aniso_U_11
_atom_site_aniso_U_22
_atom_site_aniso_U_33
_atom_site_aniso_U_23
_atom_site_aniso_U_13
_atom_site_aniso_U_12
W1 0.02214(16) 0.03245(19) 0.03177(19) -0.00181(15) 0.00858(12) -0.00021(14)
O1 0.036(3) 0.043(4) 0.055(4) 0.011(3) 0.017(3) 0.006(3)
O13 0.027(3) 0.057(4) 0.053(4) -0.003(3) 0.017(3) 0.003(3)
O14 0.050(4) 0.066(5) 0.035(4) -0.006(3) 0.019(3) -0.011(4)
O15 0.039(3) 0.040(4) 0.050(4) 0.001(3) 0.018(3) -0.003(3)
O16 0.049(4) 0.046(4) 0.037(4) -0.008(3) 0.004(3) 0.001(3)
N1 0.025(3) 0.032(4) 0.032(4) -0.002(3) 0.014(3) -0.001(3)
N2 0.027(3) 0.029(4) 0.032(4) 0.000(3) 0.006(3) 0.003(3)
C1 0.032(4) 0.033(4) 0.031(4) 0.002(3) 0.016(3) 0.003(3)
C2 0.027(4) 0.041(5) 0.033(4) -0.004(4) 0.008(3) -0.003(4)
C3 0.035(4) 0.036(5) 0.039(5) 0.000(4) 0.015(4) -0.004(4)
C4 0.036(4) 0.035(5) 0.033(5) 0.007(4) 0.016(4) 0.005(4)
C5 0.021(4) 0.042(5) 0.039(5) 0.005(4) 0.009(3) 0.006(3)
C6 0.025(4) 0.039(5) 0.029(4) 0.006(3) 0.008(3) 0.000(3)
C7 0.025(4) 0.043(5) 0.031(4) -0.010(3) 0.010(3) 0.001(3)
C8 0.023(4) 0.041(5) 0.027(4) -0.007(3) 0.006(3) -0.004(3)
C9 0.033(4) 0.039(5) 0.033(5) 0.001(4) 0.014(4) -0.001(4)
C10 0.035(4) 0.040(5) 0.044(5) 0.002(4) 0.017(4) -0.001(4)
C11 0.042(5) 0.028(4) 0.039(5) 0.006(4) 0.007(4) 0.009(4)
C12 0.028(4) 0.035(5) 0.047(5) -0.005(4) 0.006(4) 0.005(4)
C13 0.029(4) 0.034(5) 0.038(5) -0.012(4) 0.013(4) -0.007(4)
C14 0.028(4) 0.046(5) 0.028(4) -0.001(4) 0.012(3) -0.004(4)
C15 0.023(4) 0.040(5) 0.037(5) -0.004(4) 0.005(3) 0.000(3)
C16 0.025(4) 0.042(5) 0.039(5) 0.002(4) 0.014(4) 0.006(4)

loop_
_atom_type_symbol
_atom_type_description
_atom_type_scat_dispersion_real
_atom_type_scat_dispersion_imag
_atom_type_scat_source
C C 0.0033 0.0016 'International Tables Vol C Tables 4.2.6.8 and 6.1.1.4'
H H 0.0000 0.0000 'International Tables Vol C Tables 4.2.6.8 and 6.1.1.4'
N N 0.0061 0.0033 'International Tables Vol C Tables 4.2.6.8 and 6.1.1.4'
O O 0.0106 0.0060 'International Tables Vol C Tables 4.2.6.8 and 6.1.1.4'
W W -0.8490 6.8722 'International Tables Vol C Tables 4.2.6.8 and 6.1.1.4'

loop_
_geom_angle_atom_site_label_1
_geom_angle_atom_site_label_2
_geom_angle_atom_site_label_3
_geom_angle
_geom_angle_site_symmetry_1
_geom_angle_site_symmetry_3
_geom_angle_publ_flag
C13 W1 C15 91.4(3) . . ?
C13 W1 C14 83.6(3) . . ?
C15 W1 C14 86.2(4) . . ?
C13 W1 C16 91.1(3) . . ?
C15 W1 C16 88.8(3) . . ?
C14 W1 C16 172.6(3) . . ?
C13 W1 N2 94.9(3) . . ?
C15 W1 N2 173.7(3) . . ?
C14 W1 N2 93.3(3) . . ?
C16 W1 N2 92.4(3) . . ?
C13 W1 N1 167.7(3) . . ?
C15 W1 N1 100.9(3) . . ?
C14 W1 N1 95.7(3) . . ?
C16 W1 N1 90.6(3) . . ?
N2 W1 N1 72.9(2) . . ?
C4 O1 H1 115(5) . . ?
C7 N1 C1 117.0(7) . . ?
C7 N1 W1 116.6(6) . . ?
C1 N1 W1 126.3(5) . . ?
C12 N2 C8 116.4(7) . . ?
C12 N2 W1 127.2(6) . . ?
C8 N2 W1 116.4(5) . . ?
C6 C1 C2 119.3(8) . . ?
C6 C1 N1 122.0(7) . . ?
C2 C1 N1 118.7(7) . . ?
C3 C2 C1 120.3(8) . . ?
C3 C2 H2 119.8 . . ?
C1 C2 H2 119.9 . . ?
C2 C3 C4 119.2(8) . . ?
C2 C3 H3 120.4 . . ?
C4 C3 H3 120.4 . . ?
C5 C4 C3 121.7(8) . . ?
C5 C4 O1 121.1(8) . . ?
C3 C4 O1 117.2(8) . . ?
C4 C5 C6 119.0(8) . . ?
C4 C5 H5 120.5 . . ?
C6 C5 H5 120.5 . . ?
C1 C6 C5 120.4(8) . . ?
C1 C6 H6 119.8 . . ?
C5 C6 H6 119.8 . . ?
N1 C7 C8 119.3(7) . . ?
N1 C7 H7 120.3 . . ?
C8 C7 H7 120.3 . . ?
N2 C8 C9 123.0(8) . . ?
N2 C8 C7 114.8(7) . . ?
C9 C8 C7 122.3(7) . . ?
C8 C9 C10 118.1(8) . . ?
C8 C9 H9 120.9 . . ?
C10 C9 H9 120.9 . . ?
C11 C10 C9 119.4(8) . . ?
C11 C10 H10 120.3 . . ?
C9 C10 H10 120.3 . . ?
C12 C11 C10 117.5(8) . . ?
C12 C11 H11 121.3 . . ?
C10 C11 H11 121.3 . . ?
N2 C12 C11 125.6(8) . . ?
N2 C12 H12 117.2 . . ?
C11 C12 H12 117.2 . . ?
O13 C13 W1 175.4(7) . . ?
O14 C14 W1 172.8(7) . . ?
O15 C15 W1 177.0(8) . . ?
O16 C16 W1 175.8(7) . . ?

loop_
_geom_bond_atom_site_label_1
_geom_bond_atom_site_label_2
_geom_bond_distance
_geom_bond_site_symmetry_2
_geom_bond_publ_flag
W1 C13 1.956(8) . ?
W1 C15 1.974(9) . ?
W1 C14 2.035(8) . ?
W1 C16 2.070(9) . ?
W1 N2 2.226(7) . ?
W1 N1 2.243(6) . ?
O1 C4 1.382(10) . ?
O1 H1 0.92(9) . ?
O13 C13 1.172(9) . ?
O14 C14 1.129(10) . ?
O15 C15 1.163(10) . ?
O16 C16 1.122(10) . ?
N1 C7 1.267(11) . ?
N1 C1 1.452(10) . ?
N2 C12 1.326(11) . ?
N2 C8 1.356(10) . ?
C1 C6 1.384(11) . ?
C1 C2 1.400(11) . ?
C2 C3 1.376(12) . ?
C2 H2 0.9300 . ?
C3 C4 1.379(12) . ?
C3 H3 0.9300 . ?
C4 C5 1.375(12) . ?
C5 C6 1.386(11) . ?
C5 H5 0.9300 . ?
C6 H6 0.9300 . ?
C7 C8 1.462(12) . ?
C7 H7 0.9300 . ?
C8 C9 1.395(11) . ?
C9 C10 1.395(12) . ?
C9 H9 0.9300 . ?
C10 C11 1.385(12) . ?
C10 H10 0.9300 . ?
C11 C12 1.376(13) . ?
C11 H11 0.9300 . ?
C12 H12 0.9300 . ?

loop_
_geom_torsion_atom_site_label_1
_geom_torsion_atom_site_label_2
_geom_torsion_atom_site_label_3
_geom_torsion_atom_site_label_4
_geom_torsion
_geom_torsion_site_symmetry_1
_geom_torsion_site_symmetry_2
_geom_torsion_site_symmetry_3
_geom_torsion_site_symmetry_4
_geom_torsion_publ_flag
C13 W1 N1 C7 4.5(17) . . . . ?
C15 W1 N1 C7 177.6(6) . . . . ?
C14 W1 N1 C7 90.4(6) . . . . ?
C16 W1 N1 C7 -93.6(6) . . . . ?
N2 W1 N1 C7 -1.3(6) . . . . ?
C13 W1 N1 C1 -173.3(12) . . . . ?
C15 W1 N1 C1 -0.2(7) . . . . ?
C14 W1 N1 C1 -87.4(6) . . . . ?
C16 W1 N1 C1 88.6(7) . . . . ?
N2 W1 N1 C1 -179.1(7) . . . . ?
C13 W1 N2 C12 3.4(7) . . . . ?
C15 W1 N2 C12 172(3) . . . . ?
C14 W1 N2 C12 87.2(7) . . . . ?
C16 W1 N2 C12 -88.0(7) . . . . ?
N1 W1 N2 C12 -177.9(8) . . . . ?
C13 W1 N2 C8 -178.0(6) . . . . ?
C15 W1 N2 C8 -9(3) . . . . ?
C14 W1 N2 C8 -94.2(6) . . . . ?
C16 W1 N2 C8 90.7(6) . . . . ?
N1 W1 N2 C8 0.7(5) . . . . ?
C7 N1 C1 C6 -37.3(11) . . . . ?
W1 N1 C1 C6 140.5(6) . . . . ?
C7 N1 C1 C2 141.2(8) . . . . ?
W1 N1 C1 C2 -41.0(10) . . . . ?
C6 C1 C2 C3 0.8(12) . . . . ?
N1 C1 C2 C3 -177.7(7) . . . . ?
C1 C2 C3 C4 0.1(12) . . . . ?
C2 C3 C4 C5 -1.6(13) . . . . ?
C2 C3 C4 O1 180.0(8) . . . . ?
C3 C4 C5 C6 2.2(13) . . . . ?
O1 C4 C5 C6 -179.5(7) . . . . ?
C2 C1 C6 C5 -0.3(12) . . . . ?
N1 C1 C6 C5 178.2(7) . . . . ?
C4 C5 C6 C1 -1.2(12) . . . . ?
C1 N1 C7 C8 179.7(7) . . . . ?
W1 N1 C7 C8 1.6(10) . . . . ?
C12 N2 C8 C9 -1.5(12) . . . . ?
W1 N2 C8 C9 179.7(6) . . . . ?
C12 N2 C8 C7 178.5(7) . . . . ?
W1 N2 C8 C7 -0.2(9) . . . . ?
N1 C7 C8 N2 -0.9(11) . . . . ?
N1 C7 C8 C9 179.1(8) . . . . ?
N2 C8 C9 C10 2.6(13) . . . . ?
C7 C8 C9 C10 -177.5(8) . . . . ?
C8 C9 C10 C11 -1.7(13) . . . . ?
C9 C10 C11 C12 0.0(14) . . . . ?
C8 N2 C12 C11 -0.4(13) . . . . ?
W1 N2 C12 C11 178.2(7) . . . . ?
C10 C11 C12 N2 1.1(15) . . . . ?
C15 W1 C13 O13 -158(9) . . . . ?
C14 W1 C13 O13 -72(9) . . . . ?
C16 W1 C13 O13 113(9) . . . . ?
N2 W1 C13 O13 21(9) . . . . ?
N1 W1 C13 O13 15(10) . . . . ?
C13 W1 C14 O14 -44(7) . . . . ?
C15 W1 C14 O14 47(7) . . . . ?
C16 W1 C14 O14 0(9) . . . . ?
N2 W1 C14 O14 -139(7) . . . . ?
N1 W1 C14 O14 148(7) . . . . ?
C13 W1 C15 O15 81(13) . . . . ?
C14 W1 C15 O15 -2(13) . . . . ?
C16 W1 C15 O15 173(13) . . . . ?
N2 W1 C15 O15 -87(14) . . . . ?
N1 W1 C15 O15 -97(13) . . . . ?
C13 W1 C16 O16 28(11) . . . . ?
C15 W1 C16 O16 -63(11) . . . . ?
C14 W1 C16 O16 -17(12) . . . . ?
N2 W1 C16 O16 123(11) . . . . ?
N1 W1 C16 O16 -164(11) . . . . ?
